data_7022586
loop_
_publ_author_name
'Monillas, Wesley H.'
'Young, John F.'
'Yap, Glenn P. A.'
'Theopold, Klaus H.'

_publ_section_title
;
 A well-defined model system for the chromium-catalyzed selective
 oligomerization of ethylene.
;
_journal_issue 25
_journal_name_full 'Dalton transactions (Cambridge, England : 2003)'
_journal_page_first 9198
_journal_page_last 9210
_journal_paper_doi 10.1039/c3dt00109a
_journal_volume 42
_journal_year 2013
_chemical_formula_sum 'C37 H55 Cr N2 O'
_chemical_formula_weight 595.83
_chemical_name_systematic
;
?
;
_space_group_IT_number 62
_symmetry_cell_setting orthorhombic
_symmetry_space_group_name_Hall '-P 2ac 2n'
_symmetry_space_group_name_H-M 'P n m a'
_atom_sites_solution_hydrogens geom
_atom_sites_solution_primary direct
_atom_sites_solution_secondary difmap
_audit_creation_method SHELXL-97
_cell_angle_alpha 90.00
_cell_angle_beta 90.00
_cell_angle_gamma 90.00
_cell_formula_units_Z 4
_cell_length_a 16.702(3)
_cell_length_b 20.310(4)
_cell_length_c 9.768(2)
_cell_measurement_reflns_used 825
_cell_measurement_temperature 120(2)
_cell_measurement_theta_max 20.85
_cell_measurement_theta_min 2.62
_cell_volume 3313.5(11)
_computing_cell_refinement 'Bruker SMART'
_computing_data_collection 'Bruker SMART'
_computing_data_reduction 'Bruker SAINT'
_computing_molecular_graphics 'Bruker SHELXTL'
_computing_publication_material 'Bruker SHELXTL'
_computing_structure_refinement 'SHELXL-97 (Sheldrick, 1997)'
_computing_structure_solution 'SHELXS-97 (Sheldrick, 1990)'
_diffrn_ambient_temperature 120(2)
_diffrn_detector_area_resol_mean 836.6
_diffrn_measured_fraction_theta_full 1.000
_diffrn_measured_fraction_theta_max 0.975
_diffrn_measurement_device_type 'CCD area detector'
_diffrn_measurement_method 'phi and omega scans'
_diffrn_radiation_monochromator graphite
_diffrn_radiation_source 'fine-focus sealed tube'
_diffrn_radiation_type MoK\a
_diffrn_radiation_wavelength 0.71073
_diffrn_reflns_av_R_equivalents 0.0816
_diffrn_reflns_av_sigmaI/netI 0.0622
_diffrn_reflns_limit_h_max 21
_diffrn_reflns_limit_h_min -21
_diffrn_reflns_limit_k_max 26
_diffrn_reflns_limit_k_min -26
_diffrn_reflns_limit_l_max 13
_diffrn_reflns_limit_l_min -13
_diffrn_reflns_number 30650
_diffrn_reflns_theta_full 25.00
_diffrn_reflns_theta_max 28.37
_diffrn_reflns_theta_min 2.01
_diffrn_standards_decay_% 1
_diffrn_standards_interval_count 0
_diffrn_standards_interval_time 0
_diffrn_standards_number 0
_exptl_absorpt_coefficient_mu 0.376
_exptl_absorpt_correction_T_max 0.9243
_exptl_absorpt_correction_T_min 0.8810
_exptl_absorpt_correction_type multi-scan
_exptl_absorpt_process_details 'SADABS (Sheldrick, 2003)'
_exptl_crystal_colour red
_exptl_crystal_density_diffrn 1.194
_exptl_crystal_density_method 'not measured'
_exptl_crystal_description block
_exptl_crystal_F_000 1292
_exptl_crystal_size_max 0.35
_exptl_crystal_size_mid 0.24
_exptl_crystal_size_min 0.21
_refine_diff_density_max 0.728
_refine_diff_density_min -0.361
_refine_diff_density_rms 0.069
_refine_ls_extinction_method none
_refine_ls_goodness_of_fit_ref 1.049
_refine_ls_hydrogen_treatment constr
_refine_ls_matrix_type full
_refine_ls_number_parameters 322
_refine_ls_number_reflns 4153
_refine_ls_number_restraints 0
_refine_ls_restrained_S_all 1.049
_refine_ls_R_factor_all 0.0972
_refine_ls_R_factor_gt 0.0536
_refine_ls_shift/su_max 0.001
_refine_ls_shift/su_mean 0.000
_refine_ls_structure_factor_coef Fsqd
_refine_ls_weighting_details 'calc w=1/[\s^2^(Fo^2^)+(0.0829P)^2^+0.5266P] where P=(Fo^2^+2Fc^2^)/3'
_refine_ls_weighting_scheme calc
_refine_ls_wR_factor_gt 0.1333
_refine_ls_wR_factor_ref 0.1536
_reflns_number_gt 2721
_reflns_number_total 4153
_reflns_threshold_expression >2sigma(I)
_cod_data_source_file c3dt00109a.txt
_cod_data_source_block klat348g
_cod_depositor_comments
;
The following automatic conversions were performed:

'_symmetry_cell_setting' value 'Orthorhombic' changed to
'orthorhombic' according to
/home/saulius/struct/CIF-dictionaries/cif_core.dic dictionary named
'cif_core.dic' version 2.4.2 from 2011-04-26.

Automatic conversion script
Id: cif_fix_values 1891 2012-01-12 08:04:46Z andrius 
;
_cod_original_sg_symbol_H-M Pnma
_cod_database_code 7022586

loop_
_symmetry_equiv_pos_as_xyz
'x, y, z'
'-x+1/2, -y, z+1/2'
'x+1/2, -y+1/2, -z+1/2'
'-x, y+1/2, -z'
'-x, -y, -z'
'x-1/2, y, -z-1/2'
'-x-1/2, y-1/2, z-1/2'
'x, -y-1/2, z'

loop_
_atom_site_label
_atom_site_type_symbol
_atom_site_fract_x
_atom_site_fract_y
_atom_site_fract_z
_atom_site_U_iso_or_equiv
_atom_site_adp_type
_atom_site_occupancy
_atom_site_symmetry_multiplicity
_atom_site_calc_flag
_atom_site_refinement_flags
_atom_site_disorder_assembly
_atom_site_disorder_group
Cr1 Cr 0.10935(3) 0.2500 0.05200(5) 0.02832(17) Uani 1 2 d S . .
N1 N 0.16364(11) 0.17785(8) 0.17472(17) 0.0261(4) Uani 1 1 d . A .
C1 C 0.03004(16) 0.18261(15) -0.0611(3) 0.0559(8) Uani 1 1 d . . .
H1A H 0.0188 0.1939 -0.1578 0.067 Uiso 1 1 calc R . .
H1B H 0.0382 0.1349 -0.0455 0.067 Uiso 1 1 calc R . .
C2 C -0.01335(14) 0.21604(13) 0.0368(3) 0.0442(6) Uani 1 1 d . . .
H2 H -0.0430 0.1925 0.1037 0.053 Uiso 1 1 calc R . .
C3 C 0.26808(18) 0.13161(11) 0.3260(3) 0.0511(7) Uani 1 1 d . C .
H3A H 0.2680 0.1398 0.4249 0.077 Uiso 1 1 calc R . .
H3B H 0.3234 0.1277 0.2936 0.077 Uiso 1 1 calc R . .
H3C H 0.2392 0.0907 0.3067 0.077 Uiso 1 1 calc R . .
C4 C 0.22750(13) 0.18816(9) 0.2533(2) 0.0264(5) Uani 1 1 d . . .
C5 C 0.26011(16) 0.2500 0.2803(3) 0.0257(6) Uani 1 2 d S . .
H5 H 0.3113 0.2500 0.3226 0.031 Uiso 1 2 calc SR . .
C6 C 0.07808(16) 0.0927(3) 0.2596(3) 0.033(2) Uani 0.50 1 d PR A 1
C7 C 0.04771(16) 0.0290(3) 0.2589(3) 0.0482(19) Uani 0.50 1 d PR A 1
H7 H 0.0062 0.0170 0.3204 0.058 Uiso 0.50 1 calc PR B 1
C8 C 0.0786(5) -0.0171(4) 0.1673(10) 0.057(2) Uani 0.50 1 d P A 1
H8 H 0.0584 -0.0608 0.1670 0.068 Uiso 0.50 1 calc PR A 1
C9 C 0.1371(5) 0.0004(3) 0.0788(7) 0.0482(16) Uani 0.50 1 d P A 1
H9 H 0.1573 -0.0314 0.0163 0.058 Uiso 0.50 1 calc PR A 1
C10 C 0.1690(4) 0.0646(4) 0.0773(9) 0.0350(17) Uani 0.50 1 d P A 1
C11 C 0.1405(7) 0.1108(10) 0.1674(18) 0.029(2) Uani 0.50 1 d P A 1
C12 C 0.0449(8) 0.1415(5) 0.3621(10) 0.035(2) Uani 0.50 1 d P A 1
H12 H 0.0490 0.1861 0.3193 0.042 Uiso 0.50 1 calc PR A 1
C13 C -0.0441(3) 0.1308(3) 0.3991(7) 0.0554(15) Uani 0.50 1 d P A 1
H13A H -0.0759 0.1281 0.3149 0.083 Uiso 0.50 1 calc PR A 1
H13B H -0.0631 0.1678 0.4548 0.083 Uiso 0.50 1 calc PR A 1
H13C H -0.0498 0.0898 0.4509 0.083 Uiso 0.50 1 calc PR A 1
C14 C 0.0920(4) 0.1443(4) 0.4981(8) 0.0501(16) Uani 0.50 1 d P A 1
H14A H 0.0669 0.1764 0.5595 0.075 Uiso 0.50 1 calc PR A 1
H14B H 0.1474 0.1577 0.4797 0.075 Uiso 0.50 1 calc PR A 1
H14C H 0.0917 0.1008 0.5413 0.075 Uiso 0.50 1 calc PR A 1
C15 C 0.2311(5) 0.0805(3) -0.0253(7) 0.0356(15) Uani 0.50 1 d P A 1
H15 H 0.2482 0.1269 -0.0069 0.043 Uiso 0.50 1 calc PR A 1
C16 C 0.3075(4) 0.0374(4) -0.0131(9) 0.0470(18) Uani 0.50 1 d P A 1
H16A H 0.3284 0.0401 0.0805 0.070 Uiso 0.50 1 calc PR A 1
H16B H 0.3481 0.0534 -0.0774 0.070 Uiso 0.50 1 calc PR A 1
H16C H 0.2942 -0.0084 -0.0346 0.070 Uiso 0.50 1 calc PR A 1
C17 C 0.2026(4) 0.0788(4) -0.1712(7) 0.0606(18) Uani 0.50 1 d P A 1
H17A H 0.1882 0.0335 -0.1960 0.091 Uiso 0.50 1 calc PR A 1
H17B H 0.2453 0.0944 -0.2318 0.091 Uiso 0.50 1 calc PR A 1
H17C H 0.1555 0.1072 -0.1811 0.091 Uiso 0.50 1 calc PR A 1
C6' C 0.0643(4) 0.1048(3) 0.2945(7) 0.0250(12) Uani 0.50 1 d P A 2
C7' C 0.0226(4) 0.0454(3) 0.2969(7) 0.0476(17) Uani 0.50 1 d P A 2
H7' H -0.0155 0.0373 0.3672 0.057 Uiso 0.50 1 calc PR A 2
C8' C 0.0361(5) -0.0016(4) 0.1986(8) 0.056(2) Uani 0.50 1 d P A 2
H8' H 0.0075 -0.0420 0.2029 0.067 Uiso 0.50 1 calc PR A 2
C9' C 0.0892(5) 0.0082(4) 0.0951(8) 0.0519(18) Uani 0.50 1 d P A 2
H9' H 0.0976 -0.0255 0.0293 0.062 Uiso 0.50 1 calc PR A 2
C10' C 0.1316(4) 0.0672(4) 0.0843(9) 0.0360(17) Uani 0.50 1 d P A 2
C11' C 0.1180(7) 0.1142(8) 0.1877(16) 0.0221(19) Uani 0.50 1 d P A 2
C12' C 0.0497(8) 0.1544(6) 0.4061(9) 0.0291(19) Uani 0.50 1 d P A 2
H12' H 0.0877 0.1919 0.3924 0.035 Uiso 0.50 1 calc PR A 2
C13' C -0.0342(4) 0.1818(3) 0.4068(6) 0.0562(15) Uani 0.50 1 d P A 2
H13D H -0.0724 0.1462 0.4240 0.084 Uiso 0.50 1 calc PR A 2
H13E H -0.0457 0.2020 0.3178 0.084 Uiso 0.50 1 calc PR A 2
H13F H -0.0389 0.2151 0.4790 0.084 Uiso 0.50 1 calc PR A 2
C14' C 0.0669(4) 0.1238(3) 0.5473(6) 0.0486(15) Uani 0.50 1 d P A 2
H14D H 0.0606 0.1575 0.6184 0.073 Uiso 0.50 1 calc PR A 2
H14E H 0.1217 0.1067 0.5491 0.073 Uiso 0.50 1 calc PR A 2
H14F H 0.0292 0.0877 0.5643 0.073 Uiso 0.50 1 calc PR A 2
C15' C 0.1903(4) 0.0772(4) -0.0291(8) 0.0408(17) Uani 0.50 1 d P A 2
H15' H 0.2002 0.1256 -0.0373 0.049 Uiso 0.50 1 calc PR A 2
C16' C 0.2702(5) 0.0442(6) 0.0027(9) 0.057(3) Uani 0.50 1 d P A 2
H16D H 0.2941 0.0647 0.0839 0.086 Uiso 0.50 1 calc PR A 2
H16E H 0.3064 0.0494 -0.0755 0.086 Uiso 0.50 1 calc PR A 2
H16F H 0.2615 -0.0028 0.0201 0.086 Uiso 0.50 1 calc PR A 2
C17' C 0.1634(4) 0.0526(3) -0.1677(6) 0.0446(14) Uani 0.50 1 d P A 2
H17D H 0.1537 0.0050 -0.1630 0.067 Uiso 0.50 1 calc PR A 2
H17E H 0.2052 0.0615 -0.2356 0.067 Uiso 0.50 1 calc PR A 2
H17F H 0.1140 0.0752 -0.1944 0.067 Uiso 0.50 1 calc PR A 2
O1 O 0.20979(16) 0.2501(8) -0.0971(2) 0.0371(7) Uani 1 2 d S C -1
C18 C 0.1986(3) 0.2394(9) -0.2428(4) 0.047(4) Uani 0.50 1 d P C -1
H18A H 0.1663 0.2754 -0.2831 0.056 Uiso 0.50 1 calc PR C -1
H18B H 0.1707 0.1971 -0.2592 0.056 Uiso 0.50 1 calc PR C -1
C19 C 0.2804(3) 0.238(3) -0.3051(6) 0.096(11) Uani 0.50 1 d P C -1
H19A H 0.2816 0.2637 -0.3913 0.115 Uiso 0.50 1 calc PR C -1
H19B H 0.2972 0.1923 -0.3248 0.115 Uiso 0.50 1 calc PR C -1
C20 C 0.3350(3) 0.2692(6) -0.1979(5) 0.083(6) Uani 0.50 1 d P C -1
H20A H 0.3351 0.3179 -0.2045 0.100 Uiso 0.50 1 calc PR C -1
H20B H 0.3906 0.2527 -0.2052 0.100 Uiso 0.50 1 calc PR C -1
C21 C 0.2943(2) 0.2454(14) -0.0657(4) 0.052(3) Uani 0.50 1 d P C -1
H21A H 0.3096 0.1995 -0.0442 0.063 Uiso 0.50 1 calc PR C -1
H21B H 0.3085 0.2740 0.0128 0.063 Uiso 0.50 1 calc PR C -1

loop_
_atom_site_aniso_label
_atom_site_aniso_U_11
_atom_site_aniso_U_22
_atom_site_aniso_U_33
_atom_site_aniso_U_23
_atom_site_aniso_U_13
_atom_site_aniso_U_12
Cr1 0.0248(3) 0.0325(3) 0.0277(3) 0.000 -0.0044(2) 0.000
N1 0.0310(9) 0.0227(8) 0.0246(9) -0.0024(7) -0.0027(8) -0.0030(7)
C1 0.0420(15) 0.0671(18) 0.0587(18) -0.0254(15) -0.0221(13) 0.0040(13)
C2 0.0247(12) 0.0517(14) 0.0562(17) -0.0040(12) -0.0090(11) -0.0055(10)
C3 0.079(2) 0.0264(12) 0.0483(16) -0.0064(11) -0.0324(14) 0.0114(12)
C4 0.0320(11) 0.0246(10) 0.0227(10) -0.0013(8) -0.0015(8) 0.0044(8)
C5 0.0229(14) 0.0303(14) 0.0240(15) 0.000 -0.0030(12) 0.000
C6 0.032(3) 0.037(4) 0.031(4) -0.010(3) -0.001(3) -0.003(3)
C7 0.046(4) 0.044(4) 0.054(5) -0.004(4) 0.001(3) -0.023(3)
C8 0.072(5) 0.025(3) 0.072(6) -0.009(4) -0.021(5) -0.015(4)
C9 0.061(4) 0.034(3) 0.049(4) -0.012(3) -0.018(4) -0.006(3)
C10 0.043(4) 0.028(3) 0.034(4) -0.005(2) -0.015(4) 0.001(4)
C11 0.020(6) 0.036(4) 0.032(6) 0.004(4) 0.000(4) -0.006(5)
C12 0.034(3) 0.042(6) 0.029(6) 0.006(4) 0.001(5) -0.008(4)
C13 0.035(3) 0.058(4) 0.073(4) 0.011(3) 0.009(3) -0.006(3)
C14 0.049(4) 0.064(4) 0.038(4) -0.003(3) 0.012(3) -0.002(3)
C15 0.051(4) 0.029(3) 0.026(3) -0.007(2) -0.009(4) 0.019(4)
C16 0.056(5) 0.034(3) 0.051(4) -0.005(3) -0.009(4) 0.005(4)
C17 0.070(5) 0.062(5) 0.049(4) -0.006(4) -0.015(4) 0.022(4)
C6' 0.031(3) 0.024(2) 0.020(3) -0.007(2) 0.001(2) -0.008(2)
C7' 0.054(4) 0.049(3) 0.039(3) -0.014(3) 0.010(3) -0.021(3)
C8' 0.076(6) 0.040(4) 0.052(4) -0.013(3) 0.010(4) -0.026(4)
C9' 0.079(5) 0.035(4) 0.042(4) -0.012(3) 0.001(4) -0.017(4)
C10' 0.046(4) 0.034(3) 0.029(3) -0.005(2) -0.002(4) -0.006(4)
C11' 0.025(6) 0.023(3) 0.018(4) -0.003(3) 0.002(4) -0.008(5)
C12' 0.030(4) 0.034(4) 0.023(5) -0.006(3) 0.006(4) -0.005(3)
C13' 0.049(3) 0.074(4) 0.045(3) -0.013(3) 0.006(3) 0.005(3)
C14' 0.060(4) 0.056(4) 0.030(3) 0.001(3) 0.000(3) -0.005(3)
C15' 0.044(4) 0.037(3) 0.042(4) -0.009(2) 0.000(4) -0.001(4)
C16' 0.047(5) 0.090(7) 0.035(3) -0.018(4) 0.000(4) -0.023(6)
C17' 0.057(4) 0.046(4) 0.031(3) -0.005(3) 0.000(3) 0.012(3)
O1 0.0315(14) 0.0533(17) 0.0266(12) -0.001(7) -0.0040(11) 0.023(5)
C18 0.046(2) 0.066(11) 0.028(2) -0.001(3) -0.0084(17) -0.008(4)
C19 0.057(3) 0.20(3) 0.034(3) -0.017(10) 0.005(2) -0.006(8)
C20 0.044(3) 0.174(17) 0.031(2) -0.001(4) 0.007(2) -0.015(4)
C21 0.0259(18) 0.095(7) 0.036(2) -0.026(7) -0.0030(16) -0.004(6)

loop_
_atom_type_symbol
_atom_type_description
_atom_type_scat_dispersion_real
_atom_type_scat_dispersion_imag
_atom_type_scat_source
C C 0.0033 0.0016 'International Tables Vol C Tables 4.2.6.8 and 6.1.1.4'
H H 0.0000 0.0000 'International Tables Vol C Tables 4.2.6.8 and 6.1.1.4'
Cr Cr 0.3209 0.6236 'International Tables Vol C Tables 4.2.6.8 and 6.1.1.4'
N N 0.0061 0.0033 'International Tables Vol C Tables 4.2.6.8 and 6.1.1.4'
O O 0.0106 0.0060 'International Tables Vol C Tables 4.2.6.8 and 6.1.1.4'

loop_
_geom_angle_atom_site_label_1
_geom_angle_atom_site_label_2
_geom_angle_atom_site_label_3
_geom_angle
_geom_angle_site_symmetry_1
_geom_angle_site_symmetry_3
N1 Cr1 N1 88.54(9) . 8_565
N1 Cr1 C2 132.05(9) . 8_565
N1 Cr1 C2 103.04(9) 8_565 8_565
N1 Cr1 C2 103.04(9) . .
N1 Cr1 C2 132.05(9) 8_565 .
C2 Cr1 C2 37.11(14) 8_565 .
N1 Cr1 C1 168.61(9) . 8_565
N1 Cr1 C1 96.46(9) 8_565 8_565
C2 Cr1 C1 36.77(10) 8_565 8_565
C2 Cr1 C1 66.08(10) . 8_565
N1 Cr1 C1 96.46(9) . .
N1 Cr1 C1 168.61(9) 8_565 .
C2 Cr1 C1 66.08(10) 8_565 .
C2 Cr1 C1 36.77(10) . .
C1 Cr1 C1 76.86(16) 8_565 .
N1 Cr1 O1 92.8(3) . .
N1 Cr1 O1 92.7(3) 8_565 .
C2 Cr1 O1 131.96(17) 8_565 .
C2 Cr1 O1 132.0(2) . .
C1 Cr1 O1 97.2(2) 8_565 .
C1 Cr1 O1 97.2(3) . .
C4 N1 C11 113.5(7) . .
C4 N1 C11' 119.5(6) . .
C4 N1 Cr1 124.46(13) . .
C11 N1 Cr1 121.6(7) . .
C11' N1 Cr1 115.4(6) . .
C2 C1 Cr1 70.25(14) . .
C1 C2 C2 119.51(18) . 8_565
C1 C2 Cr1 72.98(15) . .
C2 C2 Cr1 71.44(7) 8_565 .
N1 C4 C5 124.32(19) . .
N1 C4 C3 120.73(19) . .
C5 C4 C3 114.9(2) . .
C4 C5 C4 128.6(3) 8_565 .
C7 C6 C11 120.2(8) . .
C7 C6 C12 118.6(5) . .
C11 C6 C12 121.2(9) . .
C6 C7 C8 119.6(4) . .
C9 C8 C7 120.1(6) . .
C8 C9 C10 121.5(7) . .
C11 C10 C9 119.7(10) . .
C11 C10 C15 122.0(9) . .
C9 C10 C15 118.3(7) . .
C10 C11 C6 119.0(15) . .
C10 C11 N1 126.5(10) . .
C6 C11 N1 114.5(11) . .
C6 C12 C14 114.0(9) . .
C6 C12 C13 114.5(7) . .
C14 C12 C13 107.1(8) . .
C10 C15 C17 114.5(7) . .
C10 C15 C16 113.7(6) . .
C17 C15 C16 108.7(6) . .
C7' C6' C11' 117.0(9) . .
C7' C6' C12' 119.1(7) . .
C11' C6' C12' 123.9(10) . .
C8' C7' C6' 120.5(6) . .
C9' C8' C7' 121.6(6) . .
C8' C9' C10' 121.0(7) . .
C9' C10' C11' 116.4(8) . .
C9' C10' C15' 120.4(7) . .
C11' C10' C15' 123.1(8) . .
C6' C11' C10' 123.4(12) . .
C6' C11' N1 120.5(11) . .
C10' C11' N1 116.1(8) . .
C6' C12' C13' 113.7(7) . .
C6' C12' C14' 110.4(9) . .
C13' C12' C14' 108.6(8) . .
C10' C15' C17' 115.1(6) . .
C10' C15' C16' 111.3(7) . .
C17' C15' C16' 107.2(6) . .
C21 O1 C18 108.9(3) . .
C21 O1 Cr1 126.6(2) . .
C18 O1 Cr1 123.1(3) . .
O1 C18 C19 106.5(5) . .
C18 C19 C20 105.0(14) . .
C19 C20 C21 100.4(11) . .
O1 C21 C20 103.5(8) . .

loop_
_geom_bond_atom_site_label_1
_geom_bond_atom_site_label_2
_geom_bond_distance
_geom_bond_site_symmetry_2
Cr1 N1 2.0991(17) .
Cr1 N1 2.0991(17) 8_565
Cr1 C2 2.167(2) 8_565
Cr1 C2 2.167(2) .
Cr1 C1 2.202(3) 8_565
Cr1 C1 2.202(3) .
Cr1 O1 2.222(3) .
N1 C4 1.331(3) .
N1 C11 1.42(2) .
N1 C11' 1.506(16) .
C1 C2 1.378(4) .
C2 C2 1.379(5) 8_565
C3 C4 1.511(3) .
C4 C5 1.394(2) .
C5 C4 1.394(2) 8_565
C6 C7 1.390(9) .
C6 C11 1.425(12) .
C6 C12 1.513(9) .
C7 C8 1.394(9) .
C8 C9 1.353(12) .
C9 C10 1.410(11) .
C10 C11 1.371(19) .
C10 C15 1.478(11) .
C12 C14 1.545(11) .
C12 C13 1.545(14) .
C15 C17 1.504(9) .
C15 C16 1.552(8) .
C6' C7' 1.395(9) .
C6' C11' 1.389(12) .
C6' C12' 1.504(9) .
C7' C8' 1.373(9) .
C8' C9' 1.360(11) .
C9' C10' 1.395(11) .
C10' C11' 1.408(18) .
C10' C15' 1.493(10) .
C12' C13' 1.507(15) .
C12' C14' 1.540(12) .
C15' C17' 1.511(10) .
C15' C16' 1.526(10) .
O1 C21 1.447(5) .
O1 C18 1.452(6) .
C18 C19 1.496(7) .
C19 C20 1.53(2) .
C20 C21 1.538(12) .

loop_
_geom_torsion_atom_site_label_1
_geom_torsion_atom_site_label_2
_geom_torsion_atom_site_label_3
_geom_torsion_atom_site_label_4
_geom_torsion
_geom_torsion_site_symmetry_1
_geom_torsion_site_symmetry_4
N1 Cr1 N1 C4 -20.7(2) 8_565 .
C2 Cr1 N1 C4 -126.99(18) 8_565 .
C2 Cr1 N1 C4 -153.67(17) . .
C1 Cr1 N1 C4 -137.0(5) 8_565 .
C1 Cr1 N1 C4 169.58(18) . .
O1 Cr1 N1 C4 72.0(4) . .
N1 Cr1 N1 C11 167.3(5) 8_565 .
C2 Cr1 N1 C11 61.0(6) 8_565 .
C2 Cr1 N1 C11 34.3(5) . .
C1 Cr1 N1 C11 51.0(8) 8_565 .
C1 Cr1 N1 C11 -2.4(5) . .
O1 Cr1 N1 C11 -100.0(6) . .
N1 Cr1 N1 C11' 149.8(5) 8_565 .
C2 Cr1 N1 C11' 43.5(5) 8_565 .
C2 Cr1 N1 C11' 16.8(5) . .
C1 Cr1 N1 C11' 33.5(7) 8_565 .
C1 Cr1 N1 C11' -19.9(5) . .
O1 Cr1 N1 C11' -117.5(6) . .
N1 Cr1 C1 C2 103.16(17) . .
N1 Cr1 C1 C2 -12.5(6) 8_565 .
C2 Cr1 C1 C2 -30.25(15) 8_565 .
C1 Cr1 C1 C2 -67.47(19) 8_565 .
O1 Cr1 C1 C2 -163.2(3) . .
Cr1 C1 C2 C2 56.24(10) . 8_565
N1 Cr1 C2 C1 -83.29(18) . .
N1 Cr1 C2 C1 176.71(16) 8_565 .
C2 Cr1 C2 C1 130.25(16) 8_565 .
C1 Cr1 C2 C1 100.3(3) 8_565 .
O1 Cr1 C2 C1 22.7(5) . .
N1 Cr1 C2 C2 146.46(6) . 8_565
N1 Cr1 C2 C2 46.46(8) 8_565 8_565
C1 Cr1 C2 C2 -29.99(11) 8_565 8_565
C1 Cr1 C2 C2 -130.25(16) . 8_565
O1 Cr1 C2 C2 -107.5(5) . 8_565
C11 N1 C4 C5 -177.8(6) . .
C11' N1 C4 C5 -160.5(5) . .
Cr1 N1 C4 C5 9.6(3) . .
C11 N1 C4 C3 -0.6(6) . .
C11' N1 C4 C3 16.7(6) . .
Cr1 N1 C4 C3 -173.15(17) . .
N1 C4 C5 C4 11.9(5) . 8_565
C3 C4 C5 C4 -165.4(2) . 8_565
C11 C6 C7 C8 -0.1(9) . .
C12 C6 C7 C8 -178.6(7) . .
C6 C7 C8 C9 -0.6(9) . .
C7 C8 C9 C10 0.6(11) . .
C8 C9 C10 C11 0.2(14) . .
C8 C9 C10 C15 -178.1(7) . .
C9 C10 C11 C6 -1.0(19) . .
C15 C10 C11 C6 177.3(9) . .
C9 C10 C11 N1 -177.0(11) . .
C15 C10 C11 N1 1(2) . .
C7 C6 C11 C10 1.0(17) . .
C12 C6 C11 C10 179.4(11) . .
C7 C6 C11 N1 177.4(7) . .
C12 C6 C11 N1 -4.1(17) . .
C4 N1 C11 C10 -87.1(17) . .
C11' N1 C11 C10 158(6) . .
Cr1 N1 C11 C10 85.7(14) . .
C4 N1 C11 C6 96.7(10) . .
C11' N1 C11 C6 -18(4) . .
Cr1 N1 C11 C6 -90.5(13) . .
C7 C6 C12 C14 92.2(8) . .
C11 C6 C12 C14 -86.3(12) . .
C7 C6 C12 C13 -31.7(10) . .
C11 C6 C12 C13 149.8(11) . .
C11 C10 C15 C17 -112.5(11) . .
C9 C10 C15 C17 65.8(8) . .
C11 C10 C15 C16 121.7(11) . .
C9 C10 C15 C16 -59.9(9) . .
C11' C6' C7' C8' 1.2(13) . .
C12' C6' C7' C8' -178.3(9) . .
C6' C7' C8' C9' -0.9(13) . .
C7' C8' C9' C10' -0.7(14) . .
C8' C9' C10' C11' 1.9(14) . .
C8' C9' C10' C15' 179.5(8) . .
C7' C6' C11' C10' 0.0(18) . .
C12' C6' C11' C10' 179.6(11) . .
C7' C6' C11' N1 178.0(9) . .
C12' C6' C11' N1 -2.4(18) . .
C9' C10' C11' C6' -1.5(18) . .
C15' C10' C11' C6' -179.1(10) . .
C9' C10' C11' N1 -179.6(9) . .
C15' C10' C11' N1 2.8(17) . .
C4 N1 C11' C6' 78.9(12) . .
C11 N1 C11' C6' 152(6) . .
Cr1 N1 C11' C6' -92.1(12) . .
C4 N1 C11' C10' -102.9(11) . .
C11 N1 C11' C10' -30(4) . .
Cr1 N1 C11' C10' 86.1(11) . .
C7' C6' C12' C13' -64.9(11) . .
C11' C6' C12' C13' 115.6(12) . .
C7' C6' C12' C14' 57.5(11) . .
C11' C6' C12' C14' -122.1(11) . .
C9' C10' C15' C17' 41.8(11) . .
C11' C10' C15' C17' -140.7(10) . .
C9' C10' C15' C16' -80.5(9) . .
C11' C10' C15' C16' 97.0(12) . .
N1 Cr1 O1 C21 -39.6(18) . .
N1 Cr1 O1 C21 49.1(18) 8_565 .
C2 Cr1 O1 C21 159.4(16) 8_565 .
C2 Cr1 O1 C21 -150.0(16) . .
C1 Cr1 O1 C21 146.0(18) 8_565 .
C1 Cr1 O1 C21 -136.5(18) . .
N1 Cr1 O1 C18 125.3(13) . .
N1 Cr1 O1 C18 -146.0(13) 8_565 .
C2 Cr1 O1 C18 -35.7(16) 8_565 .
C2 Cr1 O1 C18 15.0(15) . .
C1 Cr1 O1 C18 -49.1(13) 8_565 .
C1 Cr1 O1 C18 28.5(13) . .
C21 O1 C18 C19 -9(3) . .
Cr1 O1 C18 C19 -176(2) . .
O1 C18 C19 C20 -17(3) . .
C18 C19 C20 C21 34(3) . .
C18 O1 C21 C20 30(2) . .
Cr1 O1 C21 C20 -163.0(10) . .
C19 C20 C21 O1 -39(2) . .
